data_7703494
loop_
_publ_author_name
'Leforestier, Baptiste'
'Gyton, Matthew R.'
'Chaplin, Adrian B.'

_publ_section_title
;
 Synthesis and group 9 complexes of macrocyclic PCP and POCOP pincer
 ligands.
;
_journal_issue 7
_journal_name_full 'Dalton transactions (Cambridge, England : 2003)'
_journal_page_first 2087
_journal_page_last 2101
_journal_paper_doi 10.1039/c9dt04835a
_journal_volume 49
_journal_year 2020
_chemical_formula_moiety 'C31 H53 Ir O P2'
_chemical_formula_sum 'C31 H53 Ir O P2'
_chemical_formula_weight 695.87
_chemical_melting_point ?
_space_group_crystal_system orthorhombic
_space_group_IT_number 19
_space_group_name_Hall 'P 2ac 2ab'
_space_group_name_H-M_alt 'P 21 21 21'
_atom_sites_solution_hydrogens geom
_atom_sites_solution_primary dual
_atom_sites_solution_secondary difmap
_audit_creation_date 2019-04-17
_audit_creation_method
;
Olex2 1.2
(compiled 2018.05.29 svn.r3510 for OlexSys, GUI svn.r5506)
;
_audit_update_record
;
2019-12-18 deposited with the CCDC.	2020-01-27 downloaded from the CCDC.
;
_cell_angle_alpha 90
_cell_angle_beta 90
_cell_angle_gamma 90
_cell_formula_units_Z 4
_cell_length_a 10.91013(11)
_cell_length_b 13.58277(17)
_cell_length_c 20.9292(2)
_cell_measurement_reflns_used 49625
_cell_measurement_temperature 150(2)
_cell_measurement_theta_max 33.3560
_cell_measurement_theta_min 3.5750
_cell_volume 3101.49(6)
_computing_cell_refinement 'CrysAlisPro 1.171.38.43f (Rigaku OD, 2015)'
_computing_data_collection 'CrysAlisPro 1.171.38.43f (Rigaku OD, 2015)'
_computing_data_reduction 'CrysAlisPro 1.171.38.43f (Rigaku OD, 2015)'
_computing_molecular_graphics 'Olex2 (Dolomanov et al., 2009)'
_computing_publication_material 'Olex2 (Dolomanov et al., 2009)'
_computing_structure_refinement 'ShelXL (Sheldrick, 2015)'
_computing_structure_solution 'ShelXT (Sheldrick, 2015)'
_diffrn_ambient_environment N~2~
_diffrn_ambient_temperature 150(2)
_diffrn_detector 'CCD plate'
_diffrn_detector_area_resol_mean 5.3046
_diffrn_detector_type AtlasS2
_diffrn_measured_fraction_theta_full 0.998
_diffrn_measured_fraction_theta_max 0.998
_diffrn_measurement_details
;
List of Runs (angles in degrees, time in seconds):

  # Type    Start    End  Width  t~exp~   \w     \q     \k     \f   Frames
#--------------------------------------------------------------------------
  1  \w    -17.00 104.00   1.00    2.00    --   24.25  19.00-150.00  121
  2  \w     -8.00 100.00   1.00    2.00    --   24.25  77.00 -90.00  108
  3  \w     35.00 113.00   1.00    2.00    --   24.25 178.00 -60.00   78
  4  \w   -110.00 -55.00   1.00    2.00    --  -23.31 178.00-120.00   55
  5  \w   -112.00 -57.00   1.00    2.00    --  -23.31-178.00 -30.00   55
  6  \w    -64.00  57.00   1.00    2.00    --  -23.31  19.00 150.00  121
  7  \w     -4.00  97.00   1.00    2.00    --   24.25  57.00-150.00  101
  8  \w    -20.00  65.00   1.00    2.00    --   24.25 -99.00 -90.00   85
  9  \w     -4.00  97.00   1.00    2.00    --   24.25  57.00  60.00  101
 10  \w    -87.00 -31.00   1.00    2.00    --  -23.31 138.00  51.00   56
 11  \w    -99.00   9.00   1.00    2.00    --  -23.31 -77.00-120.00  108
 12  \w    -98.00   1.00   1.00    2.00    --  -23.31 -37.00  30.00   99
 13  \w    -99.00   9.00   1.00    2.00    --  -23.31 -77.00   0.00  108
 14  \w     13.00  94.00   1.00    2.00    --   24.25-147.00  86.00   81
 15  \w     10.00  88.00   1.00    2.00    --   24.25-138.00 -10.00   78
 16  \w      1.00  80.00   1.00    2.00    --   24.25-124.00-108.00   79
;
_diffrn_measurement_device 'four-circle diffractometer'
_diffrn_measurement_device_type 'Rigaku Oxford Diffraction: SuperNova, Dual, Cu at zero, AtlasS2'
_diffrn_measurement_method '\w scans'
_diffrn_orient_matrix_type 'CrysAlisPro convention (1999,Acta A55,543-557)'
_diffrn_orient_matrix_UB_11 0.0005043000
_diffrn_orient_matrix_UB_12 -0.0184614000
_diffrn_orient_matrix_UB_13 -0.0317024000
_diffrn_orient_matrix_UB_21 -0.0056307000
_diffrn_orient_matrix_UB_22 0.0486502000
_diffrn_orient_matrix_UB_23 -0.0119535000
_diffrn_orient_matrix_UB_31 0.0647708000
_diffrn_orient_matrix_UB_32 0.0043659000
_diffrn_orient_matrix_UB_33 -0.0007968000
_diffrn_radiation_monochromator mirror
_diffrn_radiation_probe x-ray
_diffrn_radiation_type MoK\a
_diffrn_radiation_wavelength 0.71073
_diffrn_reflns_av_R_equivalents 0.0529
_diffrn_reflns_av_unetI/netI 0.0209
_diffrn_reflns_Laue_measured_fraction_full 0.998
_diffrn_reflns_Laue_measured_fraction_max 0.998
_diffrn_reflns_limit_h_max 15
_diffrn_reflns_limit_h_min -15
_diffrn_reflns_limit_k_max 18
_diffrn_reflns_limit_k_min -18
_diffrn_reflns_limit_l_max 29
_diffrn_reflns_limit_l_min -29
_diffrn_reflns_number 120512
_diffrn_reflns_point_group_measured_fraction_full 0.999
_diffrn_reflns_point_group_measured_fraction_max 0.999
_diffrn_reflns_theta_full 29.573
_diffrn_reflns_theta_max 29.573
_diffrn_reflns_theta_min 3.086
_diffrn_source 'micro-focus sealed X-ray tube'
_diffrn_source_type 'SuperNova (Mo) X-ray Source'
_exptl_absorpt_coefficient_mu 4.429
_exptl_absorpt_correction_T_max 1.00000
_exptl_absorpt_correction_T_min 0.73805
_exptl_absorpt_correction_type multi-scan
_exptl_absorpt_process_details
;
CrysAlisPro 1.171.38.43f (Rigaku Oxford Diffraction, 2015)
Empirical absorption correction using spherical harmonics,
 implemented in SCALE3 ABSPACK scaling algorithm.
;
_exptl_crystal_colour yellow
_exptl_crystal_colour_primary yellow
_exptl_crystal_density_diffrn 1.490
_exptl_crystal_density_meas ?
_exptl_crystal_description block
_exptl_crystal_F_000 1416
_exptl_crystal_recrystallization_method 'Crystals grown from neohexane at 243 K'
_exptl_crystal_size_max 0.4
_exptl_crystal_size_mid 0.2
_exptl_crystal_size_min 0.2
_refine_diff_density_max 0.801
_refine_diff_density_min -0.364
_refine_diff_density_rms 0.059
_refine_ls_abs_structure_details
;
 Flack x determined using 3663 quotients [(I+)-(I-)]/[(I+)+(I-)]
 (Parsons, Flack and Wagner, Acta Cryst. B69 (2013) 249-259).
;
_refine_ls_abs_structure_Flack -0.0172(19)
_refine_ls_extinction_method none
_refine_ls_goodness_of_fit_ref 1.070
_refine_ls_hydrogen_treatment constr
_refine_ls_matrix_type full
_refine_ls_number_parameters 322
_refine_ls_number_reflns 8680
_refine_ls_number_restraints 0
_refine_ls_restrained_S_all 1.070
_refine_ls_R_factor_all 0.0166
_refine_ls_R_factor_gt 0.0154
_refine_ls_shift/su_max 0.005
_refine_ls_shift/su_mean 0.000
_refine_ls_structure_factor_coef Fsqd
_refine_ls_weighting_details 'w=1/[\s^2^(Fo^2^)+(0.0147P)^2^+0.4882P] where P=(Fo^2^+2Fc^2^)/3'
_refine_ls_weighting_scheme calc
_refine_ls_wR_factor_gt 0.0338
_refine_ls_wR_factor_ref 0.0343
_reflns_Friedel_coverage 0.800
_reflns_Friedel_fraction_full 0.999
_reflns_Friedel_fraction_max 0.999
_reflns_number_gt 8426
_reflns_number_total 8680
_reflns_threshold_expression 'I > 2\s(I)'
_cod_data_source_file c9dt04835a3.cif
_cod_data_source_block 0317abc17s
_cod_depositor_comments
;
The following automatic conversions were performed:

data item '_chemical_melting_point' value 'not measured' was changed
to '?' -- the value is undefined or not given.

data item '_exptl_crystal_density_meas' value 'not measured' was
changed to '?' -- the value is perceived as not measured.

Automatic conversion script
Id: cif_fix_values 7556 2019-12-06 15:28:31Z antanas 

 Adding full bibliography for 7703488--7703497.cif.
;
_cod_database_code 7703494
_shelx_shelxl_version_number 2014/7
_shelx_space_group_comment
;
The symmetry employed for this shelxl refinement is uniquely defined
by the following loop, which should always be used as a source of
symmetry information in preference to the above space-group names.
They are only intended as comments.
;
_olex2_refinement_description
;
1. Fixed Uiso
 At 1.2 times of:
  All C(H) groups, All C(H,H) groups
 At 1.5 times of:
  All C(H,H,H) groups
2.a Secondary CH2 refined with riding coordinates:
 C107(H10A,H10B), C108(H10C,H10D), C117(H11S,H11T), C118(H11U,H11V), C119(H11W,
 H11X), C120(H12A,H12B), C121(H12C,H12D), C122(H12E,H12F), C123(H12G,H12H),
 C124(H12I,H12J), C125(H12K,H12L), C126(H12M,H12N), C127(H12O,H12P), C128(H12Q,
 H12R), C129(H12S,H12T), C130(H13A,H13B)
2.b Aromatic/amide H refined with riding coordinates:
 C103(H103), C104(H104), C105(H105)
2.c Idealised Me refined as rotating group:
 C110(H11A,H11B,H11C), C111(H11D,H11E,H11F), C112(H11G,H11H,H11I), C114(H11J,
 H11K,H11L), C115(H11M,H11N,H11O), C116(H11P,H11Q,H11R)
;
_olex2_submission_special_instructions 'No special instructions were received'
_oxdiff_exptl_absorpt_empirical_details
;
Empirical correction (ABSPACK) includes:
- Absorption correction using spherical harmonics
- Frame scaling
;
_oxdiff_exptl_absorpt_empirical_full_max 1.336
_oxdiff_exptl_absorpt_empirical_full_min 0.755

loop_
_space_group_symop_operation_xyz
'x, y, z'
'-x+1/2, -y, z+1/2'
'x+1/2, -y+1/2, -z'
'-x, y+1/2, -z+1/2'

loop_
_atom_site_label
_atom_site_type_symbol
_atom_site_fract_x
_atom_site_fract_y
_atom_site_fract_z
_atom_site_U_iso_or_equiv
_atom_site_adp_type
_atom_site_occupancy
_atom_site_site_symmetry_order
_atom_site_calc_flag
_atom_site_refinement_flags_posn
Ir1 Ir -0.89377(2) -0.12167(2) -0.69974(2) 0.01571(3) Uani 1 1 d .
P2 P -0.83591(6) -0.08488(5) -0.59773(3) 0.01687(13) Uani 1 1 d .
P3 P -1.00765(6) -0.13209(6) -0.79060(3) 0.01801(13) Uani 1 1 d .
O5 O -0.6491(2) -0.18917(17) -0.75046(12) 0.0320(5) Uani 1 1 d .
C4 C -0.7418(3) -0.1597(2) -0.73178(13) 0.0197(6) Uani 1 1 d .
C101 C -1.0682(2) -0.1002(2) -0.66143(14) 0.0195(6) Uani 1 1 d .
C102 C -1.0846(3) -0.0611(2) -0.59946(14) 0.0208(6) Uani 1 1 d .
C103 C -1.2005(3) -0.0532(2) -0.57228(15) 0.0247(6) Uani 1 1 d .
H103 H -1.2093 -0.0282 -0.5302 0.030 Uiso 1 1 calc R
C104 C -1.3028(3) -0.0818(2) -0.60642(16) 0.0281(7) Uani 1 1 d .
H104 H -1.3818 -0.0761 -0.5877 0.034 Uiso 1 1 calc R
C105 C -1.2910(2) -0.1189(3) -0.66790(15) 0.0279(6) Uani 1 1 d .
H105 H -1.3619 -0.1376 -0.6913 0.033 Uiso 1 1 calc R
C106 C -1.1751(2) -0.1286(2) -0.69530(13) 0.0223(5) Uani 1 1 d .
C107 C -0.9727(3) -0.0243(2) -0.56476(14) 0.0213(6) Uani 1 1 d .
H10A H -0.9798 -0.0390 -0.5186 0.026 Uiso 1 1 calc R
H10B H -0.9656 0.0480 -0.5699 0.026 Uiso 1 1 calc R
C108 C -1.1599(3) -0.1692(2) -0.76202(15) 0.0252(7) Uani 1 1 d .
H10C H -1.2243 -0.1426 -0.7905 0.030 Uiso 1 1 calc R
H10D H -1.1668 -0.2419 -0.7615 0.030 Uiso 1 1 calc R
C109 C -0.8017(3) -0.1893(2) -0.54290(14) 0.0202(6) Uani 1 1 d .
C110 C -0.9186(3) -0.2506(2) -0.53662(16) 0.0293(7) Uani 1 1 d .
H11A H -0.9828 -0.2109 -0.5164 0.044 Uiso 1 1 calc GR
H11B H -0.9021 -0.3088 -0.5103 0.044 Uiso 1 1 calc GR
H11C H -0.9459 -0.2715 -0.5791 0.044 Uiso 1 1 calc GR
C111 C -0.7015(3) -0.2521(2) -0.57414(16) 0.0263(7) Uani 1 1 d .
H11D H -0.7306 -0.2762 -0.6156 0.039 Uiso 1 1 calc GR
H11E H -0.6823 -0.3082 -0.5465 0.039 Uiso 1 1 calc GR
H11F H -0.6278 -0.2121 -0.5803 0.039 Uiso 1 1 calc GR
C112 C -0.7597(3) -0.1555(3) -0.47665(15) 0.0304(7) Uani 1 1 d .
H11G H -0.6818 -0.1201 -0.4804 0.046 Uiso 1 1 calc GR
H11H H -0.7487 -0.2130 -0.4490 0.046 Uiso 1 1 calc GR
H11I H -0.8218 -0.1118 -0.4581 0.046 Uiso 1 1 calc GR
C113 C -1.0296(3) -0.0119(2) -0.83285(14) 0.0224(6) Uani 1 1 d .
C114 C -1.1060(3) 0.0561(2) -0.78964(14) 0.0311(7) Uani 1 1 d .
H11J H -1.1890 0.0294 -0.7853 0.047 Uiso 1 1 calc GR
H11K H -1.1101 0.1219 -0.8087 0.047 Uiso 1 1 calc GR
H11L H -1.0676 0.0602 -0.7474 0.047 Uiso 1 1 calc GR
C115 C -0.9032(3) 0.0369(2) -0.84197(16) 0.0302(7) Uani 1 1 d .
H11M H -0.8616 0.0418 -0.8006 0.045 Uiso 1 1 calc GR
H11N H -0.9141 0.1030 -0.8599 0.045 Uiso 1 1 calc GR
H11O H -0.8536 -0.0029 -0.8712 0.045 Uiso 1 1 calc GR
C116 C -1.0933(3) -0.0259(2) -0.89720(14) 0.0293(7) Uani 1 1 d .
H11P H -1.0375 -0.0590 -0.9269 0.044 Uiso 1 1 calc GR
H11Q H -1.1164 0.0385 -0.9146 0.044 Uiso 1 1 calc GR
H11R H -1.1670 -0.0661 -0.8914 0.044 Uiso 1 1 calc GR
C117 C -0.7128(3) 0.0046(2) -0.58192(15) 0.0244(6) Uani 1 1 d .
H11S H -0.7274 0.0353 -0.5397 0.029 Uiso 1 1 calc R
H11T H -0.6338 -0.0310 -0.5796 0.029 Uiso 1 1 calc R
C118 C -0.7021(3) 0.0866(2) -0.63240(15) 0.0257(6) Uani 1 1 d .
H11U H -0.7816 0.0938 -0.6547 0.031 Uiso 1 1 calc R
H11V H -0.6838 0.1498 -0.6108 0.031 Uiso 1 1 calc R
C119 C -0.6020(3) 0.0650(2) -0.68136(14) 0.0255(6) Uani 1 1 d .
H11W H -0.5218 0.0639 -0.6592 0.031 Uiso 1 1 calc R
H11X H -0.6161 -0.0013 -0.6995 0.031 Uiso 1 1 calc R
C120 C -0.5959(3) 0.1387(2) -0.73553(15) 0.0278(6) Uani 1 1 d .
H12A H -0.5774 0.2045 -0.7176 0.033 Uiso 1 1 calc R
H12B H -0.6773 0.1423 -0.7562 0.033 Uiso 1 1 calc R
C121 C -0.4999(3) 0.1140(2) -0.78628(14) 0.0286(6) Uani 1 1 d .
H12C H -0.5014 0.1657 -0.8196 0.034 Uiso 1 1 calc R
H12D H -0.4177 0.1151 -0.7662 0.034 Uiso 1 1 calc R
C122 C -0.5192(3) 0.0148(2) -0.81767(15) 0.0276(7) Uani 1 1 d .
H12E H -0.5001 -0.0375 -0.7863 0.033 Uiso 1 1 calc R
H12F H -0.6068 0.0083 -0.8294 0.033 Uiso 1 1 calc R
C123 C -0.4420(3) -0.0010(2) -0.87671(15) 0.0252(7) Uani 1 1 d .
H12G H -0.3562 0.0174 -0.8669 0.030 Uiso 1 1 calc R
H12H H -0.4716 0.0434 -0.9109 0.030 Uiso 1 1 calc R
C124 C -0.4441(3) -0.1068(3) -0.90153(16) 0.0296(7) Uani 1 1 d .
H12I H -0.3900 -0.1113 -0.9394 0.035 Uiso 1 1 calc R
H12J H -0.4101 -0.1507 -0.8682 0.035 Uiso 1 1 calc R
C125 C -0.5708(3) -0.1433(2) -0.91978(15) 0.0264(7) Uani 1 1 d .
H12K H -0.6263 -0.1333 -0.8830 0.032 Uiso 1 1 calc R
H12L H -0.6017 -0.1024 -0.9554 0.032 Uiso 1 1 calc R
C126 C -0.5770(3) -0.2498(3) -0.9395(2) 0.0367(8) Uani 1 1 d .
H12M H -0.5577 -0.2910 -0.9018 0.044 Uiso 1 1 calc R
H12N H -0.5125 -0.2619 -0.9718 0.044 Uiso 1 1 calc R
C127 C -0.6996(3) -0.2843(3) -0.96704(17) 0.0328(8) Uani 1 1 d .
H12O H -0.7264 -0.2356 -0.9993 0.039 Uiso 1 1 calc R
H12P H -0.6858 -0.3474 -0.9896 0.039 Uiso 1 1 calc R
C128 C -0.8043(3) -0.2990(3) -0.91949(17) 0.0331(7) Uani 1 1 d .
H12Q H -0.8727 -0.3321 -0.9420 0.040 Uiso 1 1 calc R
H12R H -0.7757 -0.3441 -0.8855 0.040 Uiso 1 1 calc R
C129 C -0.8538(3) -0.2072(2) -0.88824(15) 0.0253(6) Uani 1 1 d .
H12S H -0.8679 -0.1566 -0.9215 0.030 Uiso 1 1 calc R
H12T H -0.7915 -0.1811 -0.8583 0.030 Uiso 1 1 calc R
C130 C -0.9737(3) -0.2245(2) -0.85166(15) 0.0236(6) Uani 1 1 d .
H13A H -0.9697 -0.2900 -0.8309 0.028 Uiso 1 1 calc R
H13B H -1.0421 -0.2260 -0.8827 0.028 Uiso 1 1 calc R

loop_
_atom_site_aniso_label
_atom_site_aniso_U_11
_atom_site_aniso_U_22
_atom_site_aniso_U_33
_atom_site_aniso_U_23
_atom_site_aniso_U_13
_atom_site_aniso_U_12
Ir1 0.01515(4) 0.01882(5) 0.01315(4) -0.00013(4) -0.00029(4) -0.00021(4)
P2 0.0187(3) 0.0179(3) 0.0140(3) -0.0013(3) -0.0003(3) 0.0010(3)
P3 0.0155(3) 0.0232(3) 0.0153(3) 0.0002(3) -0.0010(2) -0.0037(3)
O5 0.0277(11) 0.0331(13) 0.0352(13) 0.0024(11) 0.0081(10) 0.0109(10)
C4 0.0243(14) 0.0190(14) 0.0157(13) 0.0007(11) -0.0013(11) -0.0007(10)
C101 0.0183(12) 0.0202(15) 0.0200(13) 0.0044(11) 0.0029(10) 0.0016(10)
C102 0.0249(15) 0.0173(13) 0.0202(13) 0.0039(11) 0.0022(12) 0.0042(10)
C103 0.0281(16) 0.0231(15) 0.0229(15) 0.0053(12) 0.0084(12) 0.0056(12)
C104 0.0172(13) 0.0321(17) 0.0349(18) 0.0105(14) 0.0088(13) 0.0032(12)
C105 0.0176(12) 0.0354(17) 0.0306(15) 0.0072(16) 0.0035(11) -0.0016(14)
C106 0.0196(11) 0.0263(14) 0.0209(12) 0.0049(15) 0.0028(11) -0.0026(11)
C107 0.0244(14) 0.0204(14) 0.0192(14) -0.0008(11) 0.0028(12) 0.0068(12)
C108 0.0176(13) 0.0355(18) 0.0226(15) -0.0006(13) 0.0011(11) -0.0074(12)
C109 0.0245(14) 0.0209(14) 0.0153(13) 0.0015(11) -0.0026(11) 0.0026(11)
C110 0.0309(18) 0.0278(17) 0.0292(17) 0.0080(13) -0.0023(13) -0.0017(13)
C111 0.0281(16) 0.0255(16) 0.0253(16) 0.0005(12) -0.0033(13) 0.0098(13)
C112 0.0402(18) 0.0332(18) 0.0178(15) 0.0000(13) -0.0062(13) 0.0049(14)
C113 0.0225(14) 0.0255(16) 0.0190(14) 0.0034(12) -0.0039(12) 0.0000(12)
C114 0.0385(17) 0.0297(15) 0.0250(16) 0.0012(12) -0.0038(15) 0.0058(14)
C115 0.0329(17) 0.0264(16) 0.0313(16) 0.0090(13) -0.0017(15) -0.0045(14)
C116 0.0282(15) 0.0406(18) 0.0192(14) 0.0034(13) -0.0067(13) 0.0041(14)
C117 0.0258(15) 0.0273(16) 0.0201(15) -0.0059(12) -0.0006(12) -0.0034(12)
C118 0.0273(15) 0.0208(15) 0.0289(16) -0.0040(12) 0.0057(13) -0.0015(12)
C119 0.0281(14) 0.0199(13) 0.0287(15) -0.0041(11) 0.0045(13) -0.0009(13)
C120 0.0304(15) 0.0207(14) 0.0324(16) -0.0035(12) 0.0067(13) -0.0028(13)
C121 0.0303(14) 0.0232(15) 0.0322(16) -0.0019(13) 0.0073(12) -0.0042(13)
C122 0.0285(15) 0.0259(16) 0.0283(17) -0.0029(12) 0.0071(13) -0.0055(13)
C123 0.0198(14) 0.0313(18) 0.0246(16) -0.0014(13) 0.0000(11) -0.0058(12)
C124 0.0230(13) 0.0356(19) 0.0300(16) -0.0086(15) 0.0001(12) -0.0013(12)
C125 0.0254(14) 0.0248(17) 0.0290(16) 0.0021(12) 0.0003(11) -0.0019(11)
C126 0.0287(17) 0.0316(19) 0.050(2) -0.0094(16) -0.0013(15) 0.0016(14)
C127 0.0335(18) 0.0325(18) 0.0325(18) -0.0146(14) 0.0062(15) -0.0046(14)
C128 0.0383(18) 0.0286(17) 0.0326(18) -0.0048(14) 0.0064(15) -0.0016(14)
C129 0.0248(14) 0.0271(16) 0.0242(16) -0.0052(12) 0.0008(12) -0.0041(11)
C130 0.0228(14) 0.0254(16) 0.0226(15) -0.0037(12) -0.0011(12) -0.0037(12)

loop_
_atom_type_symbol
_atom_type_description
_atom_type_scat_dispersion_real
_atom_type_scat_dispersion_imag
_atom_type_scat_source
C C 0.0033 0.0016 'International Tables Vol C Tables 4.2.6.8 and 6.1.1.4'
H H 0.0000 0.0000 'International Tables Vol C Tables 4.2.6.8 and 6.1.1.4'
Ir Ir -1.4442 7.9887 'International Tables Vol C Tables 4.2.6.8 and 6.1.1.4'
O O 0.0106 0.0060 'International Tables Vol C Tables 4.2.6.8 and 6.1.1.4'
P P 0.1023 0.0942 'International Tables Vol C Tables 4.2.6.8 and 6.1.1.4'

loop_
_geom_angle_atom_site_label_1
_geom_angle_atom_site_label_2
_geom_angle_atom_site_label_3
_geom_angle
P3 Ir1 P2 161.16(2)
C4 Ir1 P2 98.70(9)
C4 Ir1 P3 99.67(9)
C4 Ir1 C101 171.91(12)
C101 Ir1 P2 82.07(8)
C101 Ir1 P3 80.32(8)
C107 P2 Ir1 102.99(10)
C107 P2 C109 105.82(14)
C107 P2 C117 103.22(14)
C109 P2 Ir1 117.72(10)
C117 P2 Ir1 120.97(10)
C117 P2 C109 104.24(14)
C108 P3 Ir1 103.81(10)
C108 P3 C113 106.13(14)
C113 P3 Ir1 114.22(10)
C130 P3 Ir1 121.04(11)
C130 P3 C108 102.86(14)
C130 P3 C113 107.12(14)
O5 C4 Ir1 175.7(3)
C102 C101 Ir1 121.4(2)
C102 C101 C106 117.2(2)
C106 C101 Ir1 121.3(2)
C101 C102 C107 117.7(2)
C103 C102 C101 121.3(3)
C103 C102 C107 121.0(3)
C104 C103 C102 120.1(3)
C103 C104 C105 120.5(3)
C104 C105 C106 120.0(3)
C101 C106 C108 118.1(2)
C105 C106 C101 121.0(3)
C105 C106 C108 120.9(3)
C102 C107 P2 109.2(2)
C106 C108 P3 107.46(19)
C110 C109 P2 107.5(2)
C110 C109 C111 109.2(3)
C110 C109 C112 109.6(3)
C111 C109 P2 107.7(2)
C112 C109 P2 112.9(2)
C112 C109 C111 109.9(2)
C114 C113 P3 108.4(2)
C114 C113 C115 107.4(3)
C115 C113 P3 108.6(2)
C116 C113 P3 111.5(2)
C116 C113 C114 110.2(3)
C116 C113 C115 110.6(3)
C118 C117 P2 114.2(2)
C119 C118 C117 112.1(3)
C120 C119 C118 114.0(2)
C119 C120 C121 113.9(3)
C122 C121 C120 113.6(3)
C123 C122 C121 113.8(3)
C122 C123 C124 113.8(3)
C125 C124 C123 114.0(3)
C126 C125 C124 115.1(3)
C125 C126 C127 115.9(3)
C128 C127 C126 116.6(3)
C129 C128 C127 116.2(3)
C128 C129 C130 113.2(3)
C129 C130 P3 114.6(2)

loop_
_geom_bond_atom_site_label_1
_geom_bond_atom_site_label_2
_geom_bond_distance
Ir1 P2 2.2817(7)
Ir1 P3 2.2760(7)
Ir1 C4 1.862(3)
Ir1 C101 2.085(3)
P2 C107 1.838(3)
P2 C109 1.863(3)
P2 C117 1.842(3)
P3 C108 1.836(3)
P3 C113 1.872(3)
P3 C130 1.829(3)
O5 C4 1.156(3)
C101 C102 1.413(4)
C101 C106 1.418(4)
C102 C103 1.391(4)
C102 C107 1.506(4)
C103 C104 1.381(5)
C104 C105 1.387(5)
C105 C106 1.395(4)
C106 C108 1.511(4)
C109 C110 1.529(4)
C109 C111 1.532(4)
C109 C112 1.531(4)
C113 C114 1.538(4)
C113 C115 1.542(4)
C113 C116 1.528(4)
C117 C118 1.540(4)
C118 C119 1.526(4)
C119 C120 1.514(4)
C120 C121 1.529(4)
C121 C122 1.514(4)
C122 C123 1.511(4)
C123 C124 1.528(5)
C124 C125 1.517(4)
C125 C126 1.506(5)
C126 C127 1.529(5)
C127 C128 1.528(5)
C128 C129 1.508(4)
C129 C130 1.534(4)
